data_7228283
loop_
_publ_author_name
'Fang, Ning'
'Ji, Yu-Mei'
'Li, Chun-Yan'
'Wu, Yuan-Yuan'
'Ma, Chen-Guang'
'Liu, Hong-Ling'
'Li, Ming-Xue'

_publ_section_title
;
 Synthesis and adsorption properties of
 [Cu(L)2(H2O)]H2[Cu(L)2(P2Mo5O23)]&#x00B7;4H2O/Fe3O4 nanocomposites
;
_journal_issue 41
_journal_name_full 'RSC Adv.'
_journal_page_first 25325
_journal_paper_doi 10.1039/C7RA02133J
_journal_volume 7
_journal_year 2017
_chemical_formula_moiety 'C12 H12 Cu Mo5 N4 O25 P2, C12 H14 Cu N4 O3, 4(H2 O)'
_chemical_formula_sum 'C24 H24 Cu2 Mo5 N8 O32 P2'
_chemical_formula_weight 1605.23
_space_group_crystal_system triclinic
_space_group_IT_number 2
_space_group_name_Hall '-P 1'
_space_group_name_H-M_alt 'P -1'
_symmetry_space_group_name_Hall '-P 1'
_symmetry_space_group_name_H-M 'P -1'
_atom_sites_solution_hydrogens mixed
_atom_sites_solution_primary direct
_audit_creation_date 2016-12-20
_audit_creation_method
;
Olex2 1.2-beta
(compiled 2015.01.26 svn.r3150 for OlexSys, GUI svn.r4998)
;
_audit_update_record
;
2017-04-26 deposited with the CCDC.
2017-05-11 downloaded from the CCDC.
;
_cell_angle_alpha 82.052(4)
_cell_angle_beta 89.700(5)
_cell_angle_gamma 88.467(5)
_cell_formula_units_Z 2
_cell_length_a 10.187(3)
_cell_length_b 10.918(3)
_cell_length_c 20.739(5)
_cell_measurement_reflns_used 2772
_cell_measurement_temperature 296(2)
_cell_measurement_theta_max 27.96
_cell_measurement_theta_min 2.54
_cell_volume 2283.6(11)
_computing_molecular_graphics 'Olex2 (Dolomanov et al., 2009)'
_computing_publication_material 'Olex2 (Dolomanov et al., 2009)'
_computing_structure_refinement 'ShelXL-2014/7 (Sheldrick, 2008)'
_computing_structure_solution 'ShelXS-1997 (Sheldrick, 2008)'
_diffrn_ambient_temperature 296.15
_diffrn_measured_fraction_theta_full 0.986
_diffrn_measured_fraction_theta_max 0.986
_diffrn_measurement_device_type 'CCD area detector'
_diffrn_measurement_method 'phi and omega scans'
_diffrn_radiation_monochromator graphite
_diffrn_radiation_type MoK\a
_diffrn_radiation_wavelength 0.71073
_diffrn_reflns_av_R_equivalents 0.0443
_diffrn_reflns_av_unetI/netI 0.0904
_diffrn_reflns_Laue_measured_fraction_full 0.986
_diffrn_reflns_Laue_measured_fraction_max 0.986
_diffrn_reflns_limit_h_max 9
_diffrn_reflns_limit_h_min -12
_diffrn_reflns_limit_k_max 12
_diffrn_reflns_limit_k_min -12
_diffrn_reflns_limit_l_max 24
_diffrn_reflns_limit_l_min -24
_diffrn_reflns_number 11660
_diffrn_reflns_point_group_measured_fraction_full 0.986
_diffrn_reflns_point_group_measured_fraction_max 0.986
_diffrn_reflns_theta_full 25.098
_diffrn_reflns_theta_max 25.098
_diffrn_reflns_theta_min 1.983
_exptl_absorpt_coefficient_mu 2.423
_exptl_absorpt_correction_T_max 0.7457
_exptl_absorpt_correction_T_min 0.5649
_exptl_absorpt_correction_type multi-scan
_exptl_absorpt_process_details
;
SADABS-2008/1 (Bruker,2008) was used for absorption correction.
wR2(int) was 0.0773 before and 0.0505 after correction.
The Ratio of minimum to maximum transmission is 0.7575.
The \l/2 correction factor is 0.0015.
;
_exptl_crystal_colour blue
_exptl_crystal_colour_primary blue
_exptl_crystal_density_diffrn 2.335
_exptl_crystal_description block
_exptl_crystal_F_000 1556
_refine_diff_density_max 1.821
_refine_diff_density_min -1.678
_refine_diff_density_rms 0.215
_refine_ls_extinction_method none
_refine_ls_goodness_of_fit_ref 0.999
_refine_ls_hydrogen_treatment constr
_refine_ls_matrix_type full
_refine_ls_number_parameters 671
_refine_ls_number_reflns 8012
_refine_ls_number_restraints 0
_refine_ls_restrained_S_all 0.999
_refine_ls_R_factor_all 0.0818
_refine_ls_R_factor_gt 0.0551
_refine_ls_shift/su_max 0.000
_refine_ls_shift/su_mean 0.000
_refine_ls_structure_factor_coef Fsqd
_refine_ls_weighting_details 'w=1/[\s^2^(Fo^2^)+(0.0878P)^2^] where P=(Fo^2^+2Fc^2^)/3'
_refine_ls_weighting_scheme calc
_refine_ls_wR_factor_gt 0.1396
_refine_ls_wR_factor_ref 0.1601
_reflns_Friedel_coverage 0.000
_reflns_number_gt 5810
_reflns_number_total 8012
_reflns_threshold_expression 'I > 2\s(I)'
_cod_data_source_file c7ra02133j1.cif
_cod_data_source_block 1
_cod_original_cell_volume 2283.6(10)
_cod_database_code 7228283
_shelx_space_group_comment
;
The symmetry employed for this shelxl refinement is uniquely defined
by the following loop, which should always be used as a source of
symmetry information in preference to the above space-group names.
They are only intended as comments.
;
_olex2_refinement_description
;
1. Fixed Uiso
 At 1.2 times of:
  All C(H) groups, All N(H,H) groups
 At 1.5 times of:
  All O(H,H) groups
2.a Free rotating group:
 O2W(H2WA,H2WB), O3W(H3WA,H3WB), O4W(H4WA,H4WB), O5W(H5WA,H5WB)
2.b Rotating group:
 O1W(H1WA,H1WB)
2.c Aromatic/amide H refined with riding coordinates:
 C1(H1), C2(H2), C3(H3), C4(H4), C7(H7), C8(H8), C9(H9), C10(H10), C13(H13),
 C14(H14), C15(H15), C16(H16), C19(H19), C20(H20), C21(H21), C22(H22)
2.d X=CH2 refined with riding coordinates:
 N2(H2A,H2B), N4(H4A,H4B), N6(H6A,H6B), N8(H8A,H8B)
;
_shelx_shelxl_version_number 2014/7
_olex2_submission_special_instructions 'No special instructions were received'

loop_
_space_group_symop_operation_xyz
'x, y, z'
'-x, -y, -z'

loop_
_atom_site_label
_atom_site_type_symbol
_atom_site_fract_x
_atom_site_fract_y
_atom_site_fract_z
_atom_site_U_iso_or_equiv
_atom_site_adp_type
_atom_site_occupancy
_atom_site_site_symmetry_order
_atom_site_calc_flag
_atom_site_refinement_flags_posn
Mo1 Mo 0.27330(7) 0.29396(7) 0.30633(4) 0.01864(19) Uani 1 1 d .
Mo2 Mo 0.28421(7) 0.58614(7) 0.22799(4) 0.0196(2) Uani 1 1 d .
Mo3 Mo -0.04880(7) 0.66199(7) 0.16740(4) 0.0214(2) Uani 1 1 d .
Mo4 Mo -0.24232(7) 0.44673(7) 0.25630(4) 0.0203(2) Uani 1 1 d .
Mo5 Mo -0.04355(8) 0.21710(7) 0.33333(4) 0.0223(2) Uani 1 1 d .
P1 P 0.0511(2) 0.3692(2) 0.18114(10) 0.0162(5) Uani 1 1 d .
P2 P 0.0392(2) 0.5235(2) 0.33052(10) 0.0171(5) Uani 1 1 d .
Cu1 Cu 0.50833(11) 0.83429(10) 0.05062(5) 0.0234(3) Uani 1 1 d .
Cu2 Cu 0.45361(10) 0.16334(9) 0.46090(5) 0.0206(3) Uani 1 1 d .
O1 O 0.6199(6) 0.7963(6) -0.0221(3) 0.0301(15) Uani 1 1 d .
O2 O 0.3778(6) 0.9065(6) 0.1050(3) 0.0291(15) Uani 1 1 d .
O3 O 0.5824(6) 0.1231(5) 0.3981(3) 0.0266(14) Uani 1 1 d .
O4 O 0.3453(6) 0.1845(6) 0.5365(3) 0.0265(14) Uani 1 1 d .
O5 O 0.3164(7) 0.2623(6) 0.3862(3) 0.0312(16) Uani 1 1 d .
O6 O 0.3835(6) 0.2113(6) 0.2669(3) 0.0294(15) Uani 1 1 d .
O7 O 0.1302(6) 0.1824(5) 0.3035(3) 0.0241(14) Uani 1 1 d .
O8 O 0.3447(6) 0.4548(5) 0.2919(3) 0.0229(14) Uani 1 1 d .
O9 O 0.0807(6) 0.3867(5) 0.3431(3) 0.0203(13) Uani 1 1 d .
O10 O 0.1746(5) 0.3932(5) 0.2182(3) 0.0219(13) Uani 1 1 d .
O11 O 0.3684(6) 0.7071(6) 0.2469(3) 0.0317(16) Uani 1 1 d .
O12 O 0.3723(6) 0.5458(5) 0.1615(3) 0.0253(14) Uani 1 1 d .
O13 O 0.1551(6) 0.6057(5) 0.3132(3) 0.0223(13) Uani 1 1 d .
O14 O 0.1346(6) 0.6601(6) 0.1835(3) 0.0263(14) Uani 1 1 d .
O15 O -0.0603(7) 0.7198(6) 0.0879(3) 0.0346(16) Uani 1 1 d .
O16 O -0.0945(7) 0.7886(6) 0.2045(3) 0.0350(16) Uani 1 1 d .
O17 O -0.2048(6) 0.5677(6) 0.1799(3) 0.0263(14) Uani 1 1 d .
O18 O 0.0134(6) 0.4808(5) 0.1336(3) 0.0238(14) Uani 1 1 d .
O19 O -0.0645(6) 0.5484(5) 0.2774(3) 0.0254(14) Uani 1 1 d .
O20 O -0.3516(6) 0.5314(6) 0.2953(3) 0.0318(16) Uani 1 1 d .
O21 O -0.3378(7) 0.3554(6) 0.2177(3) 0.0374(17) Uani 1 1 d .
O22 O -0.1822(6) 0.3352(6) 0.3321(3) 0.0270(15) Uani 1 1 d .
O23 O -0.0609(6) 0.3238(5) 0.2271(3) 0.0225(13) Uani 1 1 d .
O24 O -0.0331(7) 0.1725(6) 0.4146(3) 0.0374(17) Uani 1 1 d .
O25 O -0.1148(7) 0.0928(6) 0.3054(3) 0.0341(16) Uani 1 1 d .
O26 O 0.0857(6) 0.2598(6) 0.1396(3) 0.0317(16) Uani 1 1 d .
O27 O -0.0222(8) 0.5506(7) 0.3965(3) 0.0425(19) Uani 1 1 d .
N1 N 0.3871(7) 0.7249(7) 0.0142(3) 0.0214(16) Uani 1 1 d .
N2 N 0.6430(8) 0.6683(7) -0.0953(4) 0.036(2) Uani 1 1 d .
H2A H 0.7195 0.6961 -0.1056 0.043 Uiso 1 1 calc R
H2B H 0.6115 0.6108 -0.1146 0.043 Uiso 1 1 calc R
N3 N 0.6217(8) 0.9610(7) 0.0800(4) 0.0279(18) Uani 1 1 d .
N4 N 0.3518(9) 1.0326(8) 0.1797(4) 0.040(2) Uani 1 1 d .
H4A H 0.2721 1.0108 0.1870 0.048 Uiso 1 1 calc R
H4B H 0.3855 1.0865 0.2008 0.048 Uiso 1 1 calc R
N5 N 0.3666(7) 0.0169(6) 0.4353(3) 0.0214(16) Uani 1 1 d .
N6 N 0.6223(7) 0.0086(7) 0.3194(4) 0.0264(18) Uani 1 1 d .
H6A H 0.6950 0.0445 0.3089 0.032 Uiso 1 1 calc R
H6B H 0.5964 -0.0492 0.2986 0.032 Uiso 1 1 calc R
N7 N 0.5561(7) 0.2923(6) 0.4922(3) 0.0204(16) Uani 1 1 d .
N8 N 0.3167(8) 0.2966(7) 0.6175(4) 0.0289(18) Uani 1 1 d .
H8A H 0.2448 0.2601 0.6291 0.035 Uiso 1 1 calc R
H8B H 0.3447 0.3531 0.6386 0.035 Uiso 1 1 calc R
C1 C 0.2651(9) 0.6967(9) 0.0334(5) 0.032(2) Uani 1 1 d .
H1 H 0.2266 0.7368 0.0658 0.038 Uiso 1 1 calc R
C2 C 0.1932(10) 0.6090(10) 0.0067(5) 0.039(3) Uani 1 1 d .
H2 H 0.1102 0.5877 0.0227 0.047 Uiso 1 1 calc R
C3 C 0.2464(10) 0.5556(9) -0.0428(5) 0.034(2) Uani 1 1 d .
H3 H 0.1987 0.4994 -0.0625 0.041 Uiso 1 1 calc R
C4 C 0.3738(10) 0.5855(8) -0.0643(4) 0.028(2) Uani 1 1 d .
H4 H 0.4121 0.5497 -0.0983 0.034 Uiso 1 1 calc R
C5 C 0.4402(8) 0.6689(8) -0.0341(4) 0.0222(19) Uani 1 1 d .
C6 C 0.5759(9) 0.7123(8) -0.0511(4) 0.022(2) Uani 1 1 d .
C7 C 0.7456(10) 0.9808(9) 0.0646(5) 0.036(2) Uani 1 1 d .
H7 H 0.7864 0.9381 0.0339 0.043 Uiso 1 1 calc R
C8 C 0.8152(11) 1.0646(10) 0.0940(5) 0.043(3) Uani 1 1 d .
H8 H 0.9026 1.0780 0.0826 0.051 Uiso 1 1 calc R
C9 C 0.7578(11) 1.1284(10) 0.1395(5) 0.040(3) Uani 1 1 d .
H9 H 0.8053 1.1837 0.1598 0.049 Uiso 1 1 calc R
C10 C 0.6258(10) 1.1077(9) 0.1544(5) 0.033(2) Uani 1 1 d .
H10 H 0.5825 1.1505 0.1843 0.040 Uiso 1 1 calc R
C11 C 0.5608(9) 1.0228(8) 0.1239(4) 0.023(2) Uani 1 1 d .
C12 C 0.4211(9) 0.9845(8) 0.1369(4) 0.026(2) Uani 1 1 d .
C13 C 0.2504(9) -0.0261(9) 0.4554(5) 0.030(2) Uani 1 1 d .
H13 H 0.2119 -0.0006 0.4923 0.035 Uiso 1 1 calc R
C14 C 0.1858(10) -0.1081(9) 0.4223(6) 0.040(3) Uani 1 1 d .
H14 H 0.1047 -0.1373 0.4372 0.048 Uiso 1 1 calc R
C15 C 0.2395(10) -0.1465(9) 0.3683(5) 0.037(3) Uani 1 1 d .
H15 H 0.1965 -0.2012 0.3456 0.044 Uiso 1 1 calc R
C16 C 0.3627(9) -0.1002(9) 0.3479(5) 0.030(2) Uani 1 1 d .
H16 H 0.4035 -0.1252 0.3114 0.035 Uiso 1 1 calc R
C17 C 0.4221(8) -0.0186(7) 0.3818(4) 0.0208(19) Uani 1 1 d .
C18 C 0.5516(9) 0.0418(8) 0.3666(4) 0.025(2) Uani 1 1 d .
C19 C 0.6669(9) 0.3411(8) 0.4675(5) 0.028(2) Uani 1 1 d .
H19 H 0.7017 0.3145 0.4301 0.034 Uiso 1 1 calc R
C20 C 0.7311(10) 0.4286(9) 0.4950(5) 0.032(2) Uani 1 1 d .
H20 H 0.8074 0.4619 0.4759 0.039 Uiso 1 1 calc R
C21 C 0.6827(9) 0.4682(8) 0.5517(5) 0.029(2) Uani 1 1 d .
H21 H 0.7266 0.5269 0.5713 0.034 Uiso 1 1 calc R
C22 C 0.5672(9) 0.4182(8) 0.5783(4) 0.024(2) Uani 1 1 d .
H22 H 0.5310 0.4434 0.6158 0.029 Uiso 1 1 calc R
C23 C 0.5080(8) 0.3302(8) 0.5476(4) 0.0217(19) Uani 1 1 d .
C24 C 0.3822(9) 0.2665(8) 0.5688(4) 0.023(2) Uani 1 1 d .
O1W O 0.5775(6) 0.6862(6) 0.1243(3) 0.0370(17) Uani 1 1 d .
H1WA H 0.6540 0.6613 0.1141 0.056 Uiso 1 1 d GR
H1WB H 0.5250 0.6261 0.1266 0.056 Uiso 1 1 d GR
O2W O 0.0854(8) 0.1749(7) 0.6630(3) 0.0397(17) Uani 1 1 d .
H2WA H 0.0755 0.0986 0.6607 0.060 Uiso 1 1 d G
H2WB H 0.1067 0.1840 0.7016 0.060 Uiso 1 1 d G
O3W O 0.0722(9) 0.0177(7) 0.2051(4) 0.052(2) Uani 1 1 d .
H3WA H 0.0410 -0.0517 0.1999 0.078 Uiso 1 1 d G
H3WB H 0.0714 0.0651 0.1690 0.078 Uiso 1 1 d G
O4W O -0.0708(11) 0.6908(13) 0.4897(6) 0.095(4) Uani 1 1 d .
H4WA H -0.0289 0.6253 0.5056 0.143 Uiso 1 1 d G
H4WB H -0.0563 0.7480 0.5125 0.143 Uiso 1 1 d G
O5W O 0.6235(7) -0.1770(7) 0.2394(4) 0.0396(18) Uani 1 1 d .
H5WA H 0.6948 -0.1898 0.2197 0.059 Uiso 1 1 d G
H5WB H 0.5633 -0.2194 0.2258 0.059 Uiso 1 1 d G

loop_
_atom_site_aniso_label
_atom_site_aniso_U_11
_atom_site_aniso_U_22
_atom_site_aniso_U_33
_atom_site_aniso_U_23
_atom_site_aniso_U_13
_atom_site_aniso_U_12
Mo1 0.0182(4) 0.0192(4) 0.0190(4) -0.0045(3) -0.0068(3) 0.0017(3)
Mo2 0.0164(4) 0.0216(4) 0.0218(4) -0.0060(3) 0.0004(3) -0.0044(3)
Mo3 0.0185(4) 0.0229(4) 0.0225(4) -0.0020(3) -0.0032(3) 0.0025(3)
Mo4 0.0143(4) 0.0257(4) 0.0230(4) -0.0102(3) -0.0007(3) -0.0033(3)
Mo5 0.0250(4) 0.0209(4) 0.0215(4) -0.0038(3) 0.0024(3) -0.0055(3)
P1 0.0123(11) 0.0216(11) 0.0162(11) -0.0079(9) -0.0018(9) 0.0006(9)
P2 0.0177(11) 0.0184(11) 0.0165(11) -0.0072(9) -0.0044(9) -0.0013(9)
Cu1 0.0247(6) 0.0241(6) 0.0236(6) -0.0104(5) -0.0022(5) -0.0043(5)
Cu2 0.0218(6) 0.0224(6) 0.0194(6) -0.0083(4) -0.0020(4) -0.0025(5)
O1 0.025(4) 0.036(4) 0.032(4) -0.014(3) 0.008(3) -0.004(3)
O2 0.029(4) 0.033(4) 0.030(4) -0.019(3) 0.001(3) -0.002(3)
O3 0.027(3) 0.029(4) 0.028(4) -0.016(3) 0.006(3) -0.006(3)
O4 0.029(4) 0.030(4) 0.022(3) -0.008(3) 0.002(3) -0.005(3)
O5 0.039(4) 0.031(4) 0.023(3) -0.004(3) -0.011(3) 0.007(3)
O6 0.027(4) 0.029(4) 0.032(4) -0.008(3) -0.012(3) 0.001(3)
O7 0.031(4) 0.017(3) 0.024(3) -0.004(3) 0.005(3) -0.003(3)
O8 0.022(3) 0.022(3) 0.026(3) -0.006(3) -0.011(3) -0.006(3)
O9 0.022(3) 0.018(3) 0.023(3) -0.006(2) -0.004(3) -0.001(3)
O10 0.014(3) 0.032(3) 0.020(3) -0.005(3) -0.004(3) -0.003(3)
O11 0.027(4) 0.030(4) 0.040(4) -0.010(3) 0.001(3) -0.007(3)
O12 0.021(3) 0.026(3) 0.031(4) -0.007(3) 0.002(3) -0.004(3)
O13 0.021(3) 0.023(3) 0.025(3) -0.010(3) -0.002(3) -0.007(3)
O14 0.015(3) 0.035(4) 0.028(3) -0.001(3) -0.007(3) 0.000(3)
O15 0.037(4) 0.037(4) 0.029(4) -0.001(3) -0.004(3) 0.003(3)
O16 0.040(4) 0.025(4) 0.039(4) -0.004(3) 0.001(3) 0.007(3)
O17 0.022(3) 0.031(4) 0.025(3) -0.003(3) -0.002(3) 0.004(3)
O18 0.017(3) 0.030(3) 0.025(3) -0.004(3) -0.003(3) 0.005(3)
O19 0.021(3) 0.024(3) 0.031(4) -0.002(3) -0.003(3) -0.004(3)
O20 0.022(4) 0.041(4) 0.036(4) -0.017(3) -0.001(3) -0.003(3)
O21 0.032(4) 0.044(4) 0.041(4) -0.023(3) 0.005(3) -0.006(3)
O22 0.026(4) 0.032(4) 0.024(3) -0.005(3) 0.008(3) -0.008(3)
O23 0.021(3) 0.026(3) 0.022(3) -0.006(3) 0.006(3) -0.007(3)
O24 0.052(5) 0.031(4) 0.028(4) 0.002(3) 0.006(3) -0.004(3)
O25 0.034(4) 0.025(4) 0.047(4) -0.013(3) 0.008(3) -0.010(3)
O26 0.036(4) 0.035(4) 0.028(4) -0.018(3) 0.010(3) -0.002(3)
O27 0.058(5) 0.045(4) 0.028(4) -0.019(3) 0.019(4) -0.005(4)
N1 0.021(4) 0.026(4) 0.018(4) -0.006(3) -0.001(3) -0.002(3)
N2 0.037(5) 0.034(5) 0.039(5) -0.013(4) 0.013(4) -0.005(4)
N3 0.028(4) 0.030(4) 0.025(4) -0.004(3) -0.005(4) -0.001(4)
N4 0.038(5) 0.042(5) 0.043(5) -0.016(4) -0.003(4) 0.002(4)
N5 0.026(4) 0.019(4) 0.018(4) -0.002(3) -0.001(3) 0.001(3)
N6 0.026(4) 0.025(4) 0.031(4) -0.009(3) 0.006(4) -0.008(3)
N7 0.023(4) 0.022(4) 0.015(4) 0.002(3) -0.001(3) -0.001(3)
N8 0.033(5) 0.031(4) 0.025(4) -0.010(3) 0.009(4) -0.007(4)
C1 0.023(5) 0.042(6) 0.032(6) -0.017(5) -0.004(4) 0.003(4)
C2 0.030(6) 0.053(7) 0.034(6) -0.005(5) -0.006(5) -0.013(5)
C3 0.029(6) 0.043(6) 0.032(6) -0.011(5) -0.011(5) -0.011(5)
C4 0.039(6) 0.030(5) 0.017(5) -0.010(4) 0.000(4) -0.004(4)
C5 0.020(5) 0.029(5) 0.016(5) 0.001(4) 0.002(4) 0.002(4)
C6 0.030(5) 0.022(5) 0.013(4) 0.005(4) -0.001(4) -0.002(4)
C7 0.033(6) 0.034(6) 0.041(6) -0.010(5) 0.001(5) 0.003(5)
C8 0.035(6) 0.052(7) 0.043(7) -0.009(5) -0.010(5) -0.011(5)
C9 0.047(7) 0.038(6) 0.038(6) -0.009(5) -0.028(5) -0.010(5)
C10 0.038(6) 0.028(5) 0.035(6) -0.008(4) -0.020(5) -0.008(4)
C11 0.028(5) 0.018(4) 0.022(5) 0.000(4) -0.006(4) 0.000(4)
C12 0.033(5) 0.015(4) 0.029(5) -0.003(4) -0.007(4) 0.002(4)
C13 0.023(5) 0.033(5) 0.032(5) -0.003(4) 0.008(4) -0.002(4)
C14 0.027(6) 0.035(6) 0.058(7) -0.006(5) 0.003(5) -0.006(5)
C15 0.031(6) 0.034(6) 0.047(7) -0.011(5) -0.016(5) -0.005(5)
C16 0.030(5) 0.032(5) 0.028(5) -0.008(4) -0.007(4) 0.004(4)
C17 0.021(5) 0.015(4) 0.027(5) -0.003(4) -0.009(4) 0.004(4)
C18 0.028(5) 0.022(5) 0.026(5) -0.005(4) -0.011(4) -0.001(4)
C19 0.032(6) 0.025(5) 0.028(5) -0.007(4) -0.001(4) -0.001(4)
C20 0.029(5) 0.028(5) 0.040(6) -0.004(4) -0.002(5) -0.005(4)
C21 0.030(5) 0.025(5) 0.031(5) -0.003(4) -0.009(4) -0.005(4)
C22 0.028(5) 0.022(5) 0.023(5) -0.006(4) -0.009(4) 0.004(4)
C23 0.019(5) 0.022(5) 0.023(5) -0.001(4) -0.006(4) 0.003(4)
C24 0.025(5) 0.022(5) 0.023(5) -0.006(4) -0.006(4) 0.000(4)
O1W 0.020(3) 0.036(4) 0.052(5) 0.007(3) -0.002(3) -0.004(3)
O2W 0.039(4) 0.043(4) 0.037(4) -0.004(3) 0.004(4) -0.003(4)
O3W 0.070(6) 0.036(4) 0.051(5) -0.006(4) 0.019(5) -0.005(4)
O4W 0.076(8) 0.139(10) 0.089(8) -0.078(8) -0.002(6) -0.019(7)
O5W 0.039(4) 0.045(4) 0.040(4) -0.023(3) -0.003(4) -0.007(4)

loop_
_atom_type_symbol
_atom_type_description
_atom_type_scat_dispersion_real
_atom_type_scat_dispersion_imag
_atom_type_scat_source
C C 0.0033 0.0016 'International Tables Vol C Tables 4.2.6.8 and 6.1.1.4'
H H 0.0000 0.0000 'International Tables Vol C Tables 4.2.6.8 and 6.1.1.4'
N N 0.0061 0.0033 'International Tables Vol C Tables 4.2.6.8 and 6.1.1.4'
O O 0.0106 0.0060 'International Tables Vol C Tables 4.2.6.8 and 6.1.1.4'
P P 0.1023 0.0942 'International Tables Vol C Tables 4.2.6.8 and 6.1.1.4'
Cu Cu 0.3201 1.2651 'International Tables Vol C Tables 4.2.6.8 and 6.1.1.4'
Mo Mo -1.6832 0.6857 'International Tables Vol C Tables 4.2.6.8 and 6.1.1.4'

loop_
_geom_angle_atom_site_label_1
_geom_angle_atom_site_label_2
_geom_angle_atom_site_label_3
_geom_angle
O5 Mo1 O7 100.6(3)
O5 Mo1 O8 96.2(3)
O5 Mo1 O9 86.3(3)
O5 Mo1 O10 157.7(3)
O6 Mo1 O5 104.6(3)
O6 Mo1 O7 95.9(3)
O6 Mo1 O8 101.7(3)
O6 Mo1 O9 164.8(2)
O6 Mo1 O10 96.9(3)
O7 Mo1 O9 71.2(2)
O7 Mo1 O10 82.5(2)
O8 Mo1 O7 151.7(3)
O8 Mo1 O9 87.5(2)
O8 Mo1 O10 73.6(2)
O10 Mo1 O9 73.8(2)
O8 Mo2 O10 68.4(2)
O8 Mo2 O13 76.9(2)
O11 Mo2 O8 102.3(3)
O11 Mo2 O10 170.4(3)
O11 Mo2 O12 102.0(3)
O11 Mo2 O13 87.8(3)
O11 Mo2 O14 104.0(3)
O12 Mo2 O8 98.5(3)
O12 Mo2 O10 82.0(2)
O12 Mo2 O13 169.9(2)
O12 Mo2 O14 98.8(3)
O13 Mo2 O10 87.9(2)
O14 Mo2 O8 144.5(2)
O14 Mo2 O10 83.7(2)
O14 Mo2 O13 80.8(2)
O14 Mo3 O17 144.6(3)
O14 Mo3 O18 79.3(2)
O14 Mo3 O19 85.3(2)
O15 Mo3 O14 103.2(3)
O15 Mo3 O16 101.9(3)
O15 Mo3 O17 101.5(3)
O15 Mo3 O18 86.5(3)
O15 Mo3 O19 168.4(3)
O16 Mo3 O14 98.9(3)
O16 Mo3 O17 100.4(3)
O16 Mo3 O18 171.6(3)
O16 Mo3 O19 84.2(3)
O17 Mo3 O18 77.3(2)
O17 Mo3 O19 67.5(2)
O18 Mo3 O19 87.4(2)
O17 Mo4 O19 71.8(2)
O17 Mo4 O23 88.6(2)
O19 Mo4 O23 74.6(2)
O20 Mo4 O17 99.7(3)
O20 Mo4 O19 96.7(3)
O20 Mo4 O22 97.4(3)
O20 Mo4 O23 165.6(3)
O21 Mo4 O17 96.7(3)
O21 Mo4 O19 157.9(3)
O21 Mo4 O20 103.9(3)
O21 Mo4 O22 102.6(3)
O21 Mo4 O23 86.6(3)
O22 Mo4 O17 150.2(3)
O22 Mo4 O19 82.2(2)
O22 Mo4 O23 70.3(2)
O7 Mo5 O9 72.6(2)
O7 Mo5 O23 81.5(2)
O9 Mo5 O23 79.7(2)
O22 Mo5 O7 146.2(2)
O22 Mo5 O9 82.1(2)
O22 Mo5 O23 71.9(2)
O24 Mo5 O7 102.9(3)
O24 Mo5 O9 90.1(3)
O24 Mo5 O22 99.2(3)
O24 Mo5 O23 167.2(3)
O24 Mo5 O25 103.3(3)
O25 Mo5 O7 95.7(3)
O25 Mo5 O9 164.1(3)
O25 Mo5 O22 103.8(3)
O25 Mo5 O23 88.1(3)
O10 P1 O23 112.0(3)
O10 P1 O26 107.5(4)
O18 P1 O10 110.4(3)
O18 P1 O23 113.2(3)
O18 P1 O26 107.0(4)
O23 P1 O26 106.4(3)
O9 P2 O27 104.3(4)
O13 P2 O9 111.9(3)
O13 P2 O19 109.7(3)
O13 P2 O27 109.9(4)
O19 P2 O9 111.7(3)
O19 P2 O27 109.0(4)
O1 Cu1 N3 97.1(3)
O1 Cu1 O1W 98.6(3)
O2 Cu1 O1 164.5(3)
O2 Cu1 N1 96.0(3)
O2 Cu1 N3 82.6(3)
O2 Cu1 O1W 96.8(3)
N1 Cu1 O1 82.5(3)
N1 Cu1 N3 173.2(3)
N1 Cu1 O1W 92.1(3)
N3 Cu1 O1W 94.6(3)
O3 Cu2 O4 168.9(3)
O3 Cu2 O5 94.5(3)
O3 Cu2 N5 82.4(3)
O3 Cu2 N7 95.4(3)
O4 Cu2 O5 96.5(3)
O4 Cu2 N5 98.2(3)
O4 Cu2 N7 82.7(3)
N5 Cu2 O5 81.7(3)
N7 Cu2 O5 105.7(3)
N7 Cu2 N5 172.4(3)
C6 O1 Cu1 113.4(6)
C12 O2 Cu1 114.6(6)
C18 O3 Cu2 115.1(6)
C24 O4 Cu2 114.9(6)
Mo1 O5 Cu2 147.9(4)
Mo5 O7 Mo1 123.0(3)
Mo1 O8 Mo2 125.0(3)
Mo5 O9 Mo1 93.1(2)
P2 O9 Mo1 127.1(3)
P2 O9 Mo5 128.2(3)
Mo1 O10 Mo2 92.6(2)
P1 O10 Mo1 133.3(3)
P1 O10 Mo2 130.7(3)
P2 O13 Mo2 122.3(3)
Mo2 O14 Mo3 149.9(3)
Mo3 O17 Mo4 125.2(3)
P1 O18 Mo3 121.5(3)
Mo4 O19 Mo3 94.6(2)
P2 O19 Mo3 129.8(3)
P2 O19 Mo4 132.2(3)
Mo5 O22 Mo4 125.7(3)
Mo5 O23 Mo4 92.1(2)
P1 O23 Mo4 125.7(3)
P1 O23 Mo5 127.5(3)
C1 N1 Cu1 128.2(6)
C1 N1 C5 118.3(8)
C5 N1 Cu1 113.4(6)
H2A N2 H2B 120.0
C6 N2 H2A 120.0
C6 N2 H2B 120.0
C7 N3 Cu1 127.0(7)
C7 N3 C11 120.8(8)
C11 N3 Cu1 112.0(6)
H4A N4 H4B 120.0
C12 N4 H4A 120.0
C12 N4 H4B 120.0
C13 N5 Cu2 126.9(6)
C13 N5 C17 119.8(8)
C17 N5 Cu2 111.4(6)
H6A N6 H6B 120.0
C18 N6 H6A 120.0
C18 N6 H6B 120.0
C19 N7 Cu2 127.9(6)
C19 N7 C23 118.2(8)
C23 N7 Cu2 113.8(6)
H8A N8 H8B 120.0
C24 N8 H8A 120.0
C24 N8 H8B 120.0
N1 C1 H1 118.8
N1 C1 C2 122.3(9)
C2 C1 H1 118.8
C1 C2 H2 120.6
C3 C2 C1 118.8(10)
C3 C2 H2 120.6
C2 C3 H3 120.2
C2 C3 C4 119.6(9)
C4 C3 H3 120.2
C3 C4 H4 120.9
C5 C4 C3 118.2(9)
C5 C4 H4 120.9
N1 C5 C4 122.7(8)
N1 C5 C6 111.9(8)
C4 C5 C6 125.3(8)
O1 C6 N2 121.1(9)
O1 C6 C5 117.8(8)
N2 C6 C5 121.0(8)
N3 C7 H7 119.9
N3 C7 C8 120.2(10)
C8 C7 H7 119.9
C7 C8 H8 119.4
C9 C8 C7 121.1(11)
C9 C8 H8 119.4
C8 C9 H9 121.1
C8 C9 C10 117.8(9)
C10 C9 H9 121.1
C9 C10 H10 120.6
C11 C10 C9 118.8(10)
C11 C10 H10 120.6
N3 C11 C10 121.3(9)
N3 C11 C12 113.1(8)
C10 C11 C12 125.6(9)
O2 C12 N4 122.8(9)
O2 C12 C11 117.2(8)
N4 C12 C11 120.0(9)
N5 C13 H13 119.5
N5 C13 C14 120.9(9)
C14 C13 H13 119.5
C13 C14 H14 119.6
C15 C14 C13 120.8(10)
C15 C14 H14 119.6
C14 C15 H15 121.3
C14 C15 C16 117.5(9)
C16 C15 H15 121.3
C15 C16 H16 120.2
C17 C16 C15 119.6(9)
C17 C16 H16 120.2
N5 C17 C16 121.4(8)
N5 C17 C18 111.6(7)
C16 C17 C18 127.0(9)
O3 C18 N6 123.4(9)
O3 C18 C17 117.7(8)
N6 C18 C17 118.8(8)
N7 C19 H19 118.8
N7 C19 C20 122.3(9)
C20 C19 H19 118.8
C19 C20 H20 120.0
C19 C20 C21 120.0(9)
C21 C20 H20 120.0
C20 C21 H21 120.7
C22 C21 C20 118.5(9)
C22 C21 H21 120.7
C21 C22 H22 121.0
C23 C22 C21 117.9(9)
C23 C22 H22 121.0
N7 C23 C22 123.0(8)
N7 C23 C24 111.4(8)
C22 C23 C24 125.6(8)
O4 C24 N8 122.3(8)
O4 C24 C23 117.1(8)
N8 C24 C23 120.6(8)
Cu1 O1W H1WA 109.6
Cu1 O1W H1WB 109.4
H1WA O1W H1WB 109.2
H2WA O2W H2WB 109.5
H3WA O3W H3WB 109.4
H4WA O4W H4WB 109.5
H5WA O5W H5WB 109.5

loop_
_geom_bond_atom_site_label_1
_geom_bond_atom_site_label_2
_geom_bond_distance
Mo1 O5 1.702(6)
Mo1 O6 1.698(7)
Mo1 O7 1.930(6)
Mo1 O8 1.903(6)
Mo1 O9 2.355(6)
Mo1 O10 2.223(6)
Mo2 O8 1.905(6)
Mo2 O10 2.444(6)
Mo2 O11 1.685(6)
Mo2 O12 1.742(6)
Mo2 O13 2.228(6)
Mo2 O14 1.890(6)
Mo3 O14 1.898(6)
Mo3 O15 1.685(6)
Mo3 O16 1.725(6)
Mo3 O17 1.913(6)
Mo3 O18 2.262(6)
Mo3 O19 2.447(6)
Mo4 O17 1.960(6)
Mo4 O19 2.226(6)
Mo4 O20 1.700(6)
Mo4 O21 1.692(7)
Mo4 O22 1.942(6)
Mo4 O23 2.380(6)
Mo5 O7 1.918(6)
Mo5 O9 2.303(6)
Mo5 O22 1.885(6)
Mo5 O23 2.350(6)
Mo5 O24 1.691(6)
Mo5 O25 1.726(6)
P1 O10 1.525(6)
P1 O18 1.500(6)
P1 O23 1.531(6)
P1 O26 1.597(6)
P2 O9 1.530(6)
P2 O13 1.514(6)
P2 O19 1.523(6)
P2 O27 1.563(7)
Cu1 O1 1.967(6)
Cu1 O2 1.959(6)
Cu1 N1 1.964(7)
Cu1 N3 1.987(8)
Cu1 O1W 2.171(6)
Cu2 O3 1.929(6)
Cu2 O4 1.949(6)
Cu2 O5 2.236(6)
Cu2 N5 1.985(7)
Cu2 N7 1.958(7)
O1 C6 1.258(10)
O2 C12 1.240(10)
O3 C18 1.222(10)
O4 C24 1.255(10)
N1 C1 1.334(12)
N1 C5 1.348(11)
N2 H2A 0.8600
N2 H2B 0.8600
N2 C6 1.278(11)
N3 C7 1.316(12)
N3 C11 1.345(12)
N4 H4A 0.8600
N4 H4B 0.8600
N4 C12 1.289(12)
N5 C13 1.329(11)
N5 C17 1.343(11)
N6 H6A 0.8600
N6 H6B 0.8600
N6 C18 1.297(12)
N7 C19 1.331(11)
N7 C23 1.358(11)
N8 H8A 0.8600
N8 H8B 0.8600
N8 C24 1.285(11)
C1 H1 0.9300
C1 C2 1.395(13)
C2 H2 0.9300
C2 C3 1.354(14)
C3 H3 0.9300
C3 C4 1.402(13)
C4 H4 0.9300
C4 C5 1.370(12)
C5 C6 1.498(12)
C7 H7 0.9300
C7 C8 1.379(14)
C8 H8 0.9300
C8 C9 1.368(15)
C9 H9 0.9300
C9 C10 1.396(14)
C10 H10 0.9300
C10 C11 1.378(12)
C11 C12 1.506(13)
C13 H13 0.9300
C13 C14 1.383(14)
C14 H14 0.9300
C14 C15 1.356(15)
C15 H15 0.9300
C15 C16 1.407(13)
C16 H16 0.9300
C16 C17 1.364(12)
C17 C18 1.503(12)
C19 H19 0.9300
C19 C20 1.361(13)
C20 H20 0.9300
C20 C21 1.392(14)
C21 H21 0.9300
C21 C22 1.390(13)
C22 H22 0.9300
C22 C23 1.378(12)
C23 C24 1.508(12)
O1W H1WA 0.8541
O1W H1WB 0.8541
O2W H2WA 0.8501
O2W H2WB 0.8500
O3W H3WA 0.8501
O3W H3WB 0.8499
O4W H4WA 0.8501
O4W H4WB 0.8501
O5W H5WA 0.8501
O5W H5WB 0.8499
